data_4315712
loop_
_publ_author_name
'Kenji Matsumoto'
'Keita Suzuki'
'Toshiaki Tsukuda'
'Taro Tsubomura'

_publ_contact_author_address
;
 3-3-1 Kichijoji-kitamachi, Musashino, Tokyo, 180-8633, Japan
;
_publ_contact_author_email tsubomura@st.seikei.ac.jp
_publ_contact_author_fax +81-422-37-3871
_publ_contact_author_name 'Taro Tsubomura'
_publ_contact_author_phone +81-422-37-3752
_publ_section_title
;
 A Chiral 2,6-Bis(Oxazolinyl)Pyridine Ligand with Amide Groups to Form
 Isomorphous Complexes through All the Lanthanoid Series
;
_journal_name_full 'Inorganic Chemistry'
_journal_page_first 4717
_journal_page_last 4719
_journal_paper_doi 10.1021/ic901743q
_journal_volume 49
_journal_year 2010
_chemical_absolute_configuration rmad
_chemical_formula_moiety 'C42 H60 N13 Nd O18 '
_chemical_formula_sum 'C42 H60 N13 Nd O18'
_chemical_formula_weight 1179.25
_chemical_name_common '[Nd((S,S)-tBu-pbxa)2](NO3)3'
_space_group_IT_number 18
_symmetry_cell_setting orthorhombic
_symmetry_Int_Tables_number 18
_symmetry_space_group_name_Hall 'P 2 2ab'
_symmetry_space_group_name_H-M 'P 21 21 2'
_cell_angle_alpha 90.0000
_cell_angle_beta 90.0000
_cell_angle_gamma 90.0000
_cell_formula_units_Z 2
_cell_length_a 21.745(13)
_cell_length_b 12.726(8)
_cell_length_c 10.740(6)
_cell_measurement_reflns_used 8158
_cell_measurement_temperature 123.1
_cell_measurement_theta_max 27.5
_cell_measurement_theta_min 3.1
_cell_volume 2972(3)
_computing_cell_refinement CrystalClear
_computing_data_collection CrystalClear
_computing_data_reduction CrystalStructure
_computing_publication_material 'CrystalStructure 3.8'
_computing_structure_refinement SHELXL
_computing_structure_solution SIR92
_diffrn_ambient_temperature 123.1
_diffrn_detector_area_resol_mean 7.31
_diffrn_measured_fraction_theta_full 0.992
_diffrn_measured_fraction_theta_max 0.992
_diffrn_measurement_device_type 'Rigaku Saturn'
_diffrn_measurement_method \w
_diffrn_radiation_type 'Mo K\a'
_diffrn_radiation_wavelength 0.71070
_diffrn_reflns_av_R_equivalents 0.093
_diffrn_reflns_limit_h_max 28
_diffrn_reflns_limit_h_min -27
_diffrn_reflns_limit_k_max 16
_diffrn_reflns_limit_k_min -16
_diffrn_reflns_limit_l_max 13
_diffrn_reflns_limit_l_min -13
_diffrn_reflns_number 27653
_diffrn_reflns_theta_full 27.48
_diffrn_reflns_theta_max 27.48
_exptl_absorpt_coefficient_mu 0.946
_exptl_absorpt_correction_T_max 0.868
_exptl_absorpt_correction_T_min 0.772
_exptl_absorpt_correction_type numerical
_exptl_absorpt_process_details
;
    Higashi, T. (1999). Program for Absorption Correction.
    Rigaku Corporation, Tokyo, Japan.
;
_exptl_crystal_colour colorless
_exptl_crystal_density_diffrn 1.318
_exptl_crystal_density_method 'not measured'
_exptl_crystal_description prism
_exptl_crystal_F_000 1214.00
_exptl_crystal_size_max 0.15
_exptl_crystal_size_mid 0.15
_exptl_crystal_size_min 0.15
_refine_diff_density_max 2.05
_refine_diff_density_min -0.89
_refine_ls_abs_structure_details 'Flack, H. D. (1983), Acta Cryst. A39, 876-881.  2887 Friedel Pairs'
_refine_ls_abs_structure_Flack 0.00(2)
_refine_ls_extinction_method none
_refine_ls_goodness_of_fit_ref 1.054
_refine_ls_hydrogen_treatment constr
_refine_ls_number_parameters 354
_refine_ls_number_reflns 6684
_refine_ls_R_factor_gt 0.0480
_refine_ls_shift/su_max 0.0010
_refine_ls_structure_factor_coef Fsqd
_refine_ls_weighting_details 'w = 1/[\s^2^(Fo^2^)+(0.0654P)^2^+2.4483P] where P=(Fo^2^+2Fc^2^)/3'
_refine_ls_weighting_scheme calc
_refine_ls_wR_factor_ref 0.1465
_reflns_number_gt 5528
_reflns_number_total 6684
_reflns_threshold_expression F^2^>2.0\s(F^2^)
_cod_data_source_file ic901743q_si_002_5.cif
_cod_data_source_block '__0527_tBu-pbxa_Nd_2nd'
_cod_original_formula_sum 'C42 H60 N13 Nd O18 '
_cod_database_code 4315712

loop_
_symmetry_equiv_pos_site_id
_symmetry_equiv_pos_as_xyz
1 +X,+Y,+Z
2 1/2+X,1/2-Y,-Z
3 1/2-X,1/2+Y,-Z
4 -X,-Y,+Z

loop_
_atom_site_label
_atom_site_type_symbol
_atom_site_fract_x
_atom_site_fract_y
_atom_site_fract_z
_atom_site_U_iso_or_equiv
_atom_site_adp_type
_atom_site_occupancy
_atom_site_symmetry_multiplicity
_atom_site_calc_flag
_atom_site_refinement_flags
_atom_site_disorder_assembly
_atom_site_disorder_group
Nd(1) Nd 0.5000 1.0000 0.80600(4) 0.01509(12) Uani 1.00 2 d S . .
O(1) O 0.5787(2) 0.7236(3) 1.0231(4) 0.0265(10) Uani 1.00 1 d . . .
O(2) O 0.6027(2) 1.0325(3) 0.9002(4) 0.0250(10) Uani 1.00 1 d . . .
O(3) O 0.3553(2) 0.8340(4) 0.5648(5) 0.0250(12) Uani 1.00 1 d . . .
O(4) O 0.4211(2) 1.1165(3) 0.7007(4) 0.0240(9) Uani 1.00 1 d . . .
O(5) O 0.2320(2) 0.0806(6) 0.2067(5) 0.0551(17) Uani 1.00 1 d . . .
O(6) O 0.2333(2) 0.0868(4) 0.4073(4) 0.0322(11) Uani 1.00 1 d . . .
O(7) O 0.3185(2) 0.0965(4) 0.3018(4) 0.0348(11) Uani 1.00 1 d . . .
O(8) O 0.4244(5) 0.8491(10) 1.2388(13) 0.057(3) Uani 0.50 1 d P . .
O(9) O 0.4945(9) 0.9677(7) 1.2826(8) 0.046(3) Uani 0.50 1 d P . .
O(10) O 0.5154(5) 0.7984(12) 1.2964(16) 0.080(4) Uani 0.50 1 d P . .
O(11) O 0.5000 0.5000 0.1816(9) 0.096(3) Uani 1.00 2 d S . .
N(1) N 0.4675(2) 0.7973(3) 0.8050(5) 0.0171(10) Uani 1.00 1 d . . .
N(2) N 0.5365(2) 0.8818(4) 0.9891(4) 0.0178(10) Uani 1.00 1 d . . .
N(3) N 0.6909(2) 0.9893(5) 1.0005(4) 0.0263(12) Uani 1.00 1 d . . .
N(4) N 0.4406(2) 0.9270(4) 0.6175(4) 0.0182(11) Uani 1.00 1 d . . .
N(5) N 0.3637(3) 1.1700(5) 0.5377(7) 0.0330(18) Uani 1.00 1 d . . .
N(6) N 0.2604(2) 0.0881(4) 0.3067(5) 0.0246(11) Uani 1.00 1 d . . .
N(7) N 0.4763(6) 0.8721(12) 1.2753(12) 0.041(3) Uani 0.50 1 d P . .
C(1) C 0.4880(2) 0.7323(4) 0.8938(5) 0.0185(15) Uani 1.00 1 d . . .
C(2) C 0.4663(3) 0.6289(5) 0.9074(6) 0.0239(13) Uani 1.00 1 d . . .
C(3) C 0.4210(3) 0.5956(4) 0.8248(7) 0.0278(15) Uani 1.00 1 d . . .
C(4) C 0.4002(2) 0.6598(5) 0.7287(6) 0.0227(14) Uani 1.00 1 d . . .
C(5) C 0.4248(2) 0.7621(5) 0.7238(6) 0.0212(13) Uani 1.00 1 d . . .
C(6) C 0.5349(2) 0.7838(5) 0.9739(5) 0.0190(13) Uani 1.00 1 d . . .
C(7) C 0.6202(3) 0.7972(5) 1.0875(7) 0.0297(16) Uani 1.00 1 d . . .
C(8) C 0.5924(2) 0.9062(5) 1.0614(5) 0.0189(13) Uani 1.00 1 d . . .
C(9) C 0.6302(2) 0.9816(4) 0.9800(6) 0.0201(14) Uani 1.00 1 d . . .
C(10) C 0.7311(3) 1.0592(7) 0.9304(9) 0.053(2) Uani 1.00 1 d . . .
C(11) C 0.7147(4) 1.1708(9) 0.9432(17) 0.123(7) Uani 1.00 1 d . . .
C(12) C 0.7980(3) 1.0384(7) 0.9756(8) 0.052(2) Uani 1.00 1 d . . .
C(13) C 0.7293(3) 1.0254(13) 0.7905(9) 0.107(7) Uani 1.00 1 d . . .
C(14) C 0.4083(3) 0.8432(5) 0.6320(6) 0.0192(13) Uani 1.00 1 d . . .
C(15) C 0.3507(3) 0.9304(5) 0.4925(6) 0.0279(15) Uani 1.00 1 d . . .
C(16) C 0.4081(2) 0.9973(7) 0.5300(5) 0.0222(11) Uani 1.00 1 d . . .
C(17) C 0.3973(3) 1.1008(5) 0.5977(6) 0.0229(14) Uani 1.00 1 d . . .
C(18) C 0.3498(4) 1.2801(5) 0.5762(8) 0.046(2) Uani 1.00 1 d . . .
C(19) C 0.3159(4) 1.3305(6) 0.4677(8) 0.049(2) Uani 1.00 1 d . . .
C(20) C 0.4122(5) 1.3378(7) 0.5953(11) 0.078(4) Uani 1.00 1 d . . .
C(21) C 0.3095(5) 1.2786(8) 0.6898(9) 0.083(4) Uani 1.00 1 d . . .
H(1) H 0.4820 0.5837 0.9703 0.029 Uiso 1.00 1 c R . .
H(2) H 0.4038 0.5274 0.8343 0.033 Uiso 1.00 1 c R . .
H(3) H 0.3710 0.6359 0.6694 0.027 Uiso 1.00 1 c R . .
H(4) H 0.6625 0.7922 1.0538 0.036 Uiso 1.00 1 c R . .
H(5) H 0.6214 0.7827 1.1780 0.036 Uiso 1.00 1 c R . .
H(6) H 0.5810 0.9413 1.1415 0.023 Uiso 1.00 1 c R . .
H(7) H 0.7072 0.9500 1.0593 0.032 Uiso 1.00 1 c R . .
H(8) H 0.6839 1.1894 0.8802 0.148 Uiso 1.00 1 c R . .
H(9) H 0.7515 1.2142 0.9315 0.148 Uiso 1.00 1 c R . .
H(10) H 0.6977 1.1833 1.0264 0.148 Uiso 1.00 1 c R . .
H(11) H 0.8080 1.0869 1.0435 0.063 Uiso 1.00 1 c R . .
H(12) H 0.8266 1.0492 0.9064 0.063 Uiso 1.00 1 c R . .
H(13) H 0.8014 0.9658 1.0056 0.063 Uiso 1.00 1 c R . .
H(14) H 0.7614 0.9730 0.7750 0.129 Uiso 1.00 1 c R . .
H(15) H 0.7364 1.0870 0.7377 0.129 Uiso 1.00 1 c R . .
H(16) H 0.6890 0.9952 0.7713 0.129 Uiso 1.00 1 c R . .
H(17) H 0.3122 0.9683 0.5128 0.033 Uiso 1.00 1 c R . .
H(18) H 0.3511 0.9148 0.4022 0.033 Uiso 1.00 1 c R . .
H(19) H 0.4343 1.0098 0.4549 0.027 Uiso 1.00 1 c R . .
H(20) H 0.3475 1.1490 0.4669 0.040 Uiso 1.00 1 c R . .
H(21) H 0.3457 1.3628 0.4109 0.059 Uiso 1.00 1 c R . .
H(22) H 0.2877 1.3844 0.4992 0.059 Uiso 1.00 1 c R . .
H(23) H 0.2924 1.2767 0.4230 0.059 Uiso 1.00 1 c R . .
H(24) H 0.4260 1.3282 0.6814 0.094 Uiso 1.00 1 c R . .
H(25) H 0.4069 1.4129 0.5783 0.094 Uiso 1.00 1 c R . .
H(26) H 0.4429 1.3086 0.5383 0.094 Uiso 1.00 1 c R . .
H(27) H 0.2662 1.2798 0.6644 0.100 Uiso 1.00 1 c R . .
H(28) H 0.3183 1.3404 0.7413 0.100 Uiso 1.00 1 c R . .
H(29) H 0.3176 1.2147 0.7380 0.100 Uiso 1.00 1 c R . .

loop_
_atom_site_aniso_label
_atom_site_aniso_U_11
_atom_site_aniso_U_22
_atom_site_aniso_U_33
_atom_site_aniso_U_12
_atom_site_aniso_U_13
_atom_site_aniso_U_23
Nd(1) 0.01218(19) 0.01416(18) 0.0189(2) 0.0004(2) 0.0000 0.0000
O(1) 0.027(2) 0.020(2) 0.032(2) 0.002(2) -0.006(2) 0.002(2)
O(2) 0.019(2) 0.020(2) 0.036(2) -0.0034(16) -0.011(2) 0.0106(18)
O(3) 0.022(2) 0.023(2) 0.030(3) -0.006(2) -0.015(2) 0.003(2)
O(4) 0.024(2) 0.018(2) 0.030(2) 0.0028(18) -0.011(2) -0.004(2)
O(5) 0.030(2) 0.106(5) 0.029(3) 0.021(3) -0.010(2) -0.019(3)
O(6) 0.027(2) 0.044(3) 0.026(2) 0.007(2) 0.003(2) 0.007(2)
O(7) 0.025(2) 0.052(3) 0.028(2) -0.005(2) 0.002(2) 0.009(2)
O(8) 0.042(7) 0.056(8) 0.073(9) -0.006(6) 0.012(6) -0.006(7)
O(9) 0.067(8) 0.044(6) 0.027(4) -0.005(9) 0.012(8) -0.006(3)
O(10) 0.044(8) 0.079(9) 0.117(12) 0.013(6) -0.003(8) 0.052(10)
O(11) 0.161(10) 0.062(5) 0.065(5) 0.051(8) 0.0000 0.0000
N(1) 0.014(2) 0.016(2) 0.021(2) 0.0029(19) 0.004(2) -0.004(2)
N(2) 0.013(2) 0.019(2) 0.021(2) 0.000(2) 0.002(2) 0.000(2)
N(3) 0.021(2) 0.027(3) 0.032(2) -0.005(2) -0.011(2) 0.012(3)
N(4) 0.017(2) 0.018(2) 0.020(2) -0.001(2) -0.001(2) 0.001(2)
N(5) 0.036(4) 0.021(3) 0.042(4) -0.001(3) -0.013(3) -0.001(3)
N(6) 0.023(2) 0.027(2) 0.024(2) 0.004(2) -0.006(2) 0.004(2)
N(7) 0.038(7) 0.057(9) 0.030(7) -0.005(6) 0.011(5) -0.002(6)
C(1) 0.022(4) 0.014(2) 0.020(2) 0.001(2) 0.006(2) -0.001(2)
C(2) 0.026(3) 0.017(3) 0.028(3) -0.003(2) 0.004(3) 0.000(2)
C(3) 0.026(3) 0.012(2) 0.045(4) -0.007(2) 0.003(3) 0.006(3)
C(4) 0.015(3) 0.021(3) 0.032(3) -0.006(2) 0.002(2) -0.007(2)
C(5) 0.015(3) 0.021(3) 0.028(3) 0.004(2) 0.005(2) -0.002(2)
C(6) 0.011(3) 0.025(3) 0.022(3) 0.002(2) 0.003(2) 0.004(2)
C(7) 0.024(3) 0.025(3) 0.040(4) -0.006(2) -0.013(3) 0.011(3)
C(8) 0.017(3) 0.022(3) 0.017(3) 0.003(2) -0.002(2) 0.002(2)
C(9) 0.022(2) 0.009(3) 0.030(3) -0.001(2) -0.003(2) 0.001(2)
C(10) 0.025(4) 0.061(5) 0.072(6) -0.020(3) -0.023(4) 0.042(5)
C(11) 0.048(6) 0.064(7) 0.26(2) -0.031(5) -0.080(9) 0.091(10)
C(12) 0.029(4) 0.066(6) 0.062(5) -0.019(3) -0.011(4) 0.033(4)
C(13) 0.027(4) 0.23(2) 0.062(6) -0.051(7) -0.016(4) 0.083(10)
C(14) 0.017(3) 0.021(3) 0.019(3) -0.001(2) 0.002(2) -0.005(2)
C(15) 0.030(3) 0.023(3) 0.030(3) -0.001(2) -0.009(3) 0.000(2)
C(16) 0.023(2) 0.022(2) 0.022(2) 0.005(4) -0.004(2) 0.003(4)
C(17) 0.019(3) 0.024(3) 0.026(3) -0.002(2) -0.004(2) 0.002(3)
C(18) 0.067(5) 0.022(3) 0.051(5) 0.016(3) -0.035(4) -0.010(3)
C(19) 0.060(5) 0.030(4) 0.058(5) 0.014(4) -0.034(4) 0.006(3)
C(20) 0.106(8) 0.026(4) 0.102(9) -0.005(5) -0.075(7) 0.004(5)
C(21) 0.135(10) 0.068(6) 0.045(5) 0.070(7) -0.018(7) -0.018(5)

loop_
_atom_type_symbol
_atom_type_description
_atom_type_scat_dispersion_real
_atom_type_scat_dispersion_imag
_atom_type_scat_source
C C 0.003 0.002
;
International Tables for Crystallography
(1992, Vol. C, Tables 4.2.6.8 and 6.1.1.4)
;
H H 0.000 0.000
;
International Tables for Crystallography
(1992, Vol. C, Table 6.1.1.4)
;
N N 0.006 0.003
;
International Tables for Crystallography
(1992, Vol. C, Tables 4.2.6.8 and 6.1.1.4)
;
Nd Nd -0.194 3.018
;
International Tables for Crystallography
(1992, Vol. C, Tables 4.2.6.8 and 6.1.1.4)
;
O O 0.011 0.006
;
International Tables for Crystallography
(1992, Vol. C, Tables 4.2.6.8 and 6.1.1.4)
;

loop_
_geom_angle_atom_site_label_1
_geom_angle_atom_site_label_2
_geom_angle_atom_site_label_3
_geom_angle
_geom_angle_publ_flag
_geom_angle_site_symmetry_1
_geom_angle_site_symmetry_2
_geom_angle_site_symmetry_3
O(2) Nd(1) O(2) 131.98(15) yes . . 4_675
O(2) Nd(1) O(4) 133.81(13) yes . . .
O(2) Nd(1) O(4) 70.79(14) yes . . 4_675
O(2) Nd(1) N(1) 113.52(14) yes . . .
O(2) Nd(1) N(1) 66.68(14) yes . . 4_675
O(2) Nd(1) N(2) 60.93(15) yes . . .
O(2) Nd(1) N(2) 82.56(15) yes . . 4_675
O(2) Nd(1) N(4) 146.15(15) yes . . .
O(2) Nd(1) N(4) 79.01(15) yes . . 4_675
O(2) Nd(1) O(4) 70.79(14) yes 4_675 . .
O(2) Nd(1) O(4) 133.81(13) yes 4_675 . 4_675
O(2) Nd(1) N(1) 66.68(14) yes 4_675 . .
O(2) Nd(1) N(1) 113.52(14) yes 4_675 . 4_675
O(2) Nd(1) N(2) 82.56(15) yes 4_675 . .
O(2) Nd(1) N(2) 60.93(15) yes 4_675 . 4_675
O(2) Nd(1) N(4) 79.01(15) yes 4_675 . .
O(2) Nd(1) N(4) 146.15(15) yes 4_675 . 4_675
O(4) Nd(1) O(4) 126.99(16) yes . . 4_675
O(4) Nd(1) N(1) 112.59(14) yes . . .
O(4) Nd(1) N(1) 67.20(14) yes . . 4_675
O(4) Nd(1) N(2) 152.01(15) yes . . .
O(4) Nd(1) N(2) 77.99(15) yes . . 4_675
O(4) Nd(1) N(4) 61.35(15) yes . . .
O(4) Nd(1) N(4) 77.15(15) yes . . 4_675
O(4) Nd(1) N(1) 67.20(14) yes 4_675 . .
O(4) Nd(1) N(1) 112.59(14) yes 4_675 . 4_675
O(4) Nd(1) N(2) 77.99(15) yes 4_675 . .
O(4) Nd(1) N(2) 152.01(15) yes 4_675 . 4_675
O(4) Nd(1) N(4) 77.15(15) yes 4_675 . .
O(4) Nd(1) N(4) 61.35(15) yes 4_675 . 4_675
N(1) Nd(1) N(1) 179.55(17) yes . . 4_675
N(1) Nd(1) N(2) 61.67(16) yes . . .
N(1) Nd(1) N(2) 118.72(16) yes . . 4_675
N(1) Nd(1) N(4) 61.10(16) yes . . .
N(1) Nd(1) N(4) 118.50(16) yes . . 4_675
N(1) Nd(1) N(2) 118.72(16) yes 4_675 . .
N(1) Nd(1) N(2) 61.67(16) yes 4_675 . 4_675
N(1) Nd(1) N(4) 118.50(16) yes 4_675 . .
N(1) Nd(1) N(4) 61.10(16) yes 4_675 . 4_675
N(2) Nd(1) N(2) 81.75(16) yes . . 4_675
N(2) Nd(1) N(4) 122.62(16) yes . . .
N(2) Nd(1) N(4) 130.54(15) yes . . 4_675
N(2) Nd(1) N(4) 130.54(15) yes 4_675 . .
N(2) Nd(1) N(4) 122.62(16) yes 4_675 . 4_675
N(4) Nd(1) N(4) 76.32(16) yes . . 4_675
C(6) O(1) C(7) 105.0(4) yes . . .
Nd(1) O(2) C(9) 129.3(3) yes . . .
C(14) O(3) C(15) 105.6(5) yes . . .
Nd(1) O(4) C(17) 126.0(4) yes . . .
O(9) O(9) N(7) 176.1(18) yes 4_675 . .
Nd(1) N(1) C(1) 120.4(3) yes . . .
Nd(1) N(1) C(5) 120.3(3) yes . . .
C(1) N(1) C(5) 118.9(5) yes . . .
Nd(1) N(2) C(6) 117.8(4) yes . . .
Nd(1) N(2) C(8) 121.8(3) yes . . .
C(6) N(2) C(8) 107.5(5) yes . . .
C(9) N(3) C(10) 123.4(6) yes . . .
Nd(1) N(4) C(14) 118.5(4) yes . . .
Nd(1) N(4) C(16) 121.5(4) yes . . .
C(14) N(4) C(16) 108.5(5) yes . . .
C(17) N(5) C(18) 127.4(7) yes . . .
O(5) N(6) O(6) 121.3(5) yes . . .
O(5) N(6) O(7) 117.8(5) yes . . .
O(6) N(6) O(7) 120.9(5) yes . . .
O(8) N(7) O(9) 121.9(15) yes . . .
O(8) N(7) O(10) 119.3(15) yes . . .
O(9) N(7) O(10) 118.5(14) yes . . .
N(1) C(1) C(2) 122.8(5) yes . . .
N(1) C(1) C(6) 111.5(4) yes . . .
C(2) C(1) C(6) 125.7(5) yes . . .
C(1) C(2) C(3) 117.1(5) yes . . .
C(2) C(3) C(4) 121.5(5) yes . . .
C(3) C(4) C(5) 116.6(5) yes . . .
N(1) C(5) C(4) 122.9(5) yes . . .
N(1) C(5) C(14) 111.5(5) yes . . .
C(4) C(5) C(14) 125.6(5) yes . . .
O(1) C(6) N(2) 119.9(5) yes . . .
O(1) C(6) C(1) 117.8(5) yes . . .
N(2) C(6) C(1) 122.1(5) yes . . .
O(1) C(7) C(8) 104.2(5) yes . . .
N(2) C(8) C(7) 103.3(5) yes . . .
N(2) C(8) C(9) 105.8(4) yes . . .
C(7) C(8) C(9) 117.1(5) yes . . .
O(2) C(9) N(3) 123.7(5) yes . . .
O(2) C(9) C(8) 117.7(5) yes . . .
N(3) C(9) C(8) 118.6(5) yes . . .
N(3) C(10) C(11) 113.3(8) yes . . .
N(3) C(10) C(12) 107.2(7) yes . . .
N(3) C(10) C(13) 108.3(7) yes . . .
C(11) C(10) C(12) 111.2(8) yes . . .
C(11) C(10) C(13) 110.4(11) yes . . .
C(12) C(10) C(13) 106.1(7) yes . . .
O(3) C(14) N(4) 117.9(5) yes . . .
O(3) C(14) C(5) 119.9(5) yes . . .
N(4) C(14) C(5) 122.0(5) yes . . .
O(3) C(15) C(16) 105.5(5) yes . . .
N(4) C(16) C(15) 102.5(6) yes . . .
N(4) C(16) C(17) 107.0(4) yes . . .
C(15) C(16) C(17) 118.1(5) yes . . .
O(4) C(17) N(5) 124.3(6) yes . . .
O(4) C(17) C(16) 120.2(5) yes . . .
N(5) C(17) C(16) 115.5(6) yes . . .
N(5) C(18) C(19) 106.4(7) yes . . .
N(5) C(18) C(20) 107.7(7) yes . . .
N(5) C(18) C(21) 109.3(7) yes . . .
C(19) C(18) C(20) 109.0(7) yes . . .
C(19) C(18) C(21) 110.2(7) yes . . .
C(20) C(18) C(21) 114.0(8) yes . . .
C(9) N(3) H(7) 118.3 no . . .
C(10) N(3) H(7) 118.3 no . . .
C(17) N(5) H(20) 116.3 no . . .
C(18) N(5) H(20) 116.3 no . . .
C(1) C(2) H(1) 121.4 no . . .
C(3) C(2) H(1) 121.4 no . . .
C(2) C(3) H(2) 119.2 no . . .
C(4) C(3) H(2) 119.2 no . . .
C(3) C(4) H(3) 121.7 no . . .
C(5) C(4) H(3) 121.7 no . . .
O(1) C(7) H(4) 110.9 no . . .
O(1) C(7) H(5) 110.9 no . . .
C(8) C(7) H(4) 110.9 no . . .
C(8) C(7) H(5) 110.9 no . . .
H(4) C(7) H(5) 108.9 no . . .
N(2) C(8) H(6) 110.1 no . . .
C(7) C(8) H(6) 110.1 no . . .
C(9) C(8) H(6) 110.1 no . . .
C(10) C(11) H(8) 109.5 no . . .
C(10) C(11) H(9) 109.5 no . . .
C(10) C(11) H(10) 109.5 no . . .
H(8) C(11) H(9) 109.5 no . . .
H(8) C(11) H(10) 109.5 no . . .
H(9) C(11) H(10) 109.5 no . . .
C(10) C(12) H(11) 109.5 no . . .
C(10) C(12) H(12) 109.5 no . . .
C(10) C(12) H(13) 109.5 no . . .
H(11) C(12) H(12) 109.5 no . . .
H(11) C(12) H(13) 109.5 no . . .
H(12) C(12) H(13) 109.5 no . . .
C(10) C(13) H(14) 109.5 no . . .
C(10) C(13) H(15) 109.5 no . . .
C(10) C(13) H(16) 109.5 no . . .
H(14) C(13) H(15) 109.5 no . . .
H(14) C(13) H(16) 109.5 no . . .
H(15) C(13) H(16) 109.5 no . . .
O(3) C(15) H(17) 110.6 no . . .
O(3) C(15) H(18) 110.6 no . . .
C(16) C(15) H(17) 110.7 no . . .
C(16) C(15) H(18) 110.7 no . . .
H(17) C(15) H(18) 108.8 no . . .
N(4) C(16) H(19) 109.6 no . . .
C(15) C(16) H(19) 109.6 no . . .
C(17) C(16) H(19) 109.6 no . . .
C(18) C(19) H(21) 109.5 no . . .
C(18) C(19) H(22) 109.5 no . . .
C(18) C(19) H(23) 109.5 no . . .
H(21) C(19) H(22) 109.5 no . . .
H(21) C(19) H(23) 109.5 no . . .
H(22) C(19) H(23) 109.5 no . . .
C(18) C(20) H(24) 109.5 no . . .
C(18) C(20) H(25) 109.5 no . . .
C(18) C(20) H(26) 109.5 no . . .
H(24) C(20) H(25) 109.5 no . . .
H(24) C(20) H(26) 109.5 no . . .
H(25) C(20) H(26) 109.5 no . . .
C(18) C(21) H(27) 109.5 no . . .
C(18) C(21) H(28) 109.5 no . . .
C(18) C(21) H(29) 109.5 no . . .
H(27) C(21) H(28) 109.5 no . . .
H(27) C(21) H(29) 109.5 no . . .
H(28) C(21) H(29) 109.5 no . . .

loop_
_geom_bond_atom_site_label_1
_geom_bond_atom_site_label_2
_geom_bond_distance
_geom_bond_publ_flag
_geom_bond_site_symmetry_1
_geom_bond_site_symmetry_2
Nd(1) O(2) 2.486(4) yes . .
Nd(1) O(2) 2.486(4) yes . 4_675
Nd(1) O(4) 2.533(4) yes . .
Nd(1) O(4) 2.533(4) yes . 4_675
Nd(1) N(1) 2.675(4) yes . .
Nd(1) N(1) 2.675(4) yes . 4_675
Nd(1) N(2) 2.600(5) yes . .
Nd(1) N(2) 2.600(5) yes . 4_675
Nd(1) N(4) 2.575(5) yes . .
Nd(1) N(4) 2.575(5) yes . 4_675
O(1) C(6) 1.332(7) yes . .
O(1) C(7) 1.474(8) yes . .
O(2) C(9) 1.229(7) yes . .
O(3) C(14) 1.365(8) yes . .
O(3) C(15) 1.455(8) yes . .
O(4) C(17) 1.238(8) yes . .
O(5) N(6) 1.243(8) yes . .
O(6) N(6) 1.231(7) yes . .
O(7) N(6) 1.270(6) yes . .
O(8) N(7) 1.232(18) yes . .
O(9) O(9) 0.856(15) yes . 4_675
O(9) N(7) 1.282(19) yes . .
O(10) N(7) 1.29(2) yes . .
N(1) C(1) 1.339(7) yes . .
N(1) C(5) 1.352(8) yes . .
N(2) C(6) 1.257(8) yes . .
N(2) C(8) 1.475(7) yes . .
N(3) C(9) 1.342(7) yes . .
N(3) C(10) 1.457(11) yes . .
N(4) C(14) 1.286(8) yes . .
N(4) C(16) 1.478(9) yes . .
N(5) C(17) 1.314(10) yes . .
N(5) C(18) 1.491(10) yes . .
C(1) C(2) 1.404(8) yes . .
C(1) C(6) 1.487(8) yes . .
C(2) C(3) 1.393(9) yes . .
C(3) C(4) 1.392(9) yes . .
C(4) C(5) 1.407(8) yes . .
C(5) C(14) 1.472(9) yes . .
C(7) C(8) 1.540(9) yes . .
C(8) C(9) 1.536(8) yes . .
C(10) C(11) 1.472(15) yes . .
C(10) C(12) 1.556(11) yes . .
C(10) C(13) 1.562(14) yes . .
C(15) C(16) 1.563(10) yes . .
C(16) C(17) 1.523(11) yes . .
C(18) C(19) 1.521(12) yes . .
C(18) C(20) 1.556(14) yes . .
C(18) C(21) 1.504(14) yes . .
N(3) H(7) 0.880 no . .
N(5) H(20) 0.880 no . .
C(2) H(1) 0.950 no . .
C(3) H(2) 0.950 no . .
C(4) H(3) 0.950 no . .
C(7) H(4) 0.990 no . .
C(7) H(5) 0.990 no . .
C(8) H(6) 1.000 no . .
C(11) H(8) 0.980 no . .
C(11) H(9) 0.980 no . .
C(11) H(10) 0.980 no . .
C(12) H(11) 0.980 no . .
C(12) H(12) 0.980 no . .
C(12) H(13) 0.980 no . .
C(13) H(14) 0.980 no . .
C(13) H(15) 0.980 no . .
C(13) H(16) 0.980 no . .
C(15) H(17) 0.990 no . .
C(15) H(18) 0.990 no . .
C(16) H(19) 1.000 no . .
C(19) H(21) 0.980 no . .
C(19) H(22) 0.980 no . .
C(19) H(23) 0.980 no . .
C(20) H(24) 0.980 no . .
C(20) H(25) 0.980 no . .
C(20) H(26) 0.980 no . .
C(21) H(27) 0.980 no . .
C(21) H(28) 0.980 no . .
C(21) H(29) 0.980 no . .

loop_
_geom_contact_atom_site_label_1
_geom_contact_atom_site_label_2
_geom_contact_distance
_geom_contact_publ_flag
_geom_contact_site_symmetry_1
_geom_contact_site_symmetry_2
O(1) O(10) 3.378(17) ? . .
O(1) C(12) 3.571(9) ? . 3_647
O(5) N(3) 2.917(7) ? . 4_664
O(5) C(3) 3.348(8) ? . 3_546
O(5) C(4) 3.124(8) ? . 3_546
O(5) C(10) 3.552(11) ? . 4_664
O(5) C(11) 3.569(14) ? . 2_466
O(5) C(12) 2.979(11) ? . 4_664
O(6) N(5) 3.335(8) ? . 1_545
O(6) C(4) 3.380(8) ? . 3_546
O(6) C(15) 3.364(8) ? . 1_545
O(7) N(3) 3.422(7) ? . 4_664
O(7) N(5) 2.874(9) ? . 1_545
O(7) C(7) 2.983(9) ? . 4_664
O(7) C(8) 3.228(7) ? . 4_664
O(7) C(15) 3.025(8) ? . 1_545
O(7) C(16) 3.374(8) ? . 1_545
O(7) C(19) 3.470(10) ? . 1_545
O(8) C(15) 3.327(15) ? . 1_556
O(9) N(2) 3.459(11) ? . .
O(9) C(8) 3.284(15) ? . .
O(9) C(8) 3.433(14) ? . 4_675
O(9) C(16) 3.276(14) ? . 1_556
O(9) C(16) 3.427(15) ? . 4_676
O(10) O(1) 3.378(17) ? . .
O(10) N(2) 3.497(18) ? . .
O(10) C(6) 3.494(19) ? . .
O(10) C(7) 3.198(17) ? . .
O(10) C(8) 3.324(17) ? . .
O(11) C(2) 3.449(10) ? . 1_554
O(11) C(2) 3.449(10) ? . 4_664
N(2) O(9) 3.459(11) ? . .
N(2) O(10) 3.497(18) ? . .
N(2) N(7) 3.343(14) ? . .
N(3) O(5) 2.917(7) ? . 4_666
N(3) O(7) 3.422(7) ? . 4_666
N(3) N(6) 3.592(8) ? . 4_666
N(5) O(6) 3.335(8) ? . 1_565
N(5) O(7) 2.874(9) ? . 1_565
N(5) N(6) 3.505(9) ? . 1_565
N(6) N(3) 3.592(8) ? . 4_664
N(6) N(5) 3.505(9) ? . 1_545
N(6) C(15) 3.444(9) ? . 1_545
N(7) N(2) 3.343(14) ? . .
N(7) C(8) 3.440(14) ? . .
N(7) C(16) 3.496(15) ? . 1_556
C(2) O(11) 3.449(10) ? . 1_556
C(2) C(2) 3.593(9) ? . 4_665
C(3) O(5) 3.348(8) ? . 3_556
C(4) O(5) 3.124(8) ? . 3_556
C(4) O(6) 3.380(8) ? . 3_556
C(6) O(10) 3.494(19) ? . .
C(7) O(7) 2.983(9) ? . 4_666
C(7) O(10) 3.198(17) ? . .
C(8) O(7) 3.228(7) ? . 4_666
C(8) O(9) 3.284(15) ? . .
C(8) O(9) 3.433(14) ? . 4_675
C(8) O(10) 3.324(17) ? . .
C(8) N(7) 3.440(14) ? . .
C(10) O(5) 3.552(11) ? . 4_666
C(11) O(5) 3.569(15) ? . 2_566
C(12) O(1) 3.571(9) ? . 3_657
C(12) O(5) 2.979(11) ? . 4_666
C(15) O(6) 3.364(8) ? . 1_565
C(15) O(7) 3.025(8) ? . 1_565
C(15) O(8) 3.327(15) ? . 1_554
C(15) N(6) 3.444(9) ? . 1_565
C(16) O(7) 3.374(8) ? . 1_565
C(16) O(9) 3.276(14) ? . 1_554
C(16) O(9) 3.427(15) ? . 4_674
C(16) N(7) 3.496(15) ? . 1_554
C(19) O(7) 3.470(10) ? . 1_565

loop_
_geom_torsion_atom_site_label_1
_geom_torsion_atom_site_label_2
_geom_torsion_atom_site_label_3
_geom_torsion_atom_site_label_4
_geom_torsion
_geom_torsion_publ_flag
_geom_torsion_site_symmetry_1
_geom_torsion_site_symmetry_2
_geom_torsion_site_symmetry_3
_geom_torsion_site_symmetry_4
O(2) Nd(1) O(2) C(9) 51.5(5) ? . . 4_675 4_675
O(2) Nd(1) O(2) C(9) 51.5(5) ? 4_675 . . .
O(2) Nd(1) O(4) C(17) 128.0(4) ? . . . .
O(4) Nd(1) O(2) C(9) 156.0(4) ? . . . .
O(2) Nd(1) O(4) C(17) -101.7(5) ? . . 4_675 4_675
O(4) Nd(1) O(2) C(9) -80.7(5) ? 4_675 . . .
O(2) Nd(1) N(1) C(1) 29.7(4) ? . . . .
O(2) Nd(1) N(1) C(5) -158.1(4) ? . . . .
N(1) Nd(1) O(2) C(9) -27.6(5) ? . . . .
O(2) Nd(1) N(1) C(1) -97.7(4) ? . . 4_675 4_675
O(2) Nd(1) N(1) C(5) 74.6(4) ? . . 4_675 4_675
N(1) Nd(1) O(2) C(9) 152.9(5) ? 4_675 . . .
O(2) Nd(1) N(2) C(6) -127.4(4) ? . . . .
O(2) Nd(1) N(2) C(8) 9.3(3) ? . . . .
N(2) Nd(1) O(2) C(9) 5.9(5) ? . . . .
O(2) Nd(1) N(2) C(6) 85.0(4) ? . . 4_675 4_675
O(2) Nd(1) N(2) C(8) -138.3(4) ? . . 4_675 4_675
N(2) Nd(1) O(2) C(9) 90.6(5) ? 4_675 . . .
O(2) Nd(1) N(4) C(14) 111.9(4) ? . . . .
O(2) Nd(1) N(4) C(16) -109.0(4) ? . . . .
N(4) Nd(1) O(2) C(9) -100.3(5) ? . . . .
O(2) Nd(1) N(4) C(14) -47.2(4) ? . . 4_675 4_675
O(2) Nd(1) N(4) C(16) 92.0(4) ? . . 4_675 4_675
N(4) Nd(1) O(2) C(9) -144.0(5) ? 4_675 . . .
O(2) Nd(1) O(4) C(17) -101.7(5) ? 4_675 . . .
O(4) Nd(1) O(2) C(9) -80.7(5) ? . . 4_675 4_675
O(2) Nd(1) O(4) C(17) 128.0(4) ? 4_675 . 4_675 4_675
O(4) Nd(1) O(2) C(9) 156.0(4) ? 4_675 . 4_675 4_675
O(2) Nd(1) N(1) C(1) -97.7(4) ? 4_675 . . .
O(2) Nd(1) N(1) C(5) 74.6(4) ? 4_675 . . .
N(1) Nd(1) O(2) C(9) 152.9(5) ? . . 4_675 4_675
O(2) Nd(1) N(1) C(1) 29.7(4) ? 4_675 . 4_675 4_675
O(2) Nd(1) N(1) C(5) -158.1(4) ? 4_675 . 4_675 4_675
N(1) Nd(1) O(2) C(9) -27.6(5) ? 4_675 . 4_675 4_675
O(2) Nd(1) N(2) C(6) 85.0(4) ? 4_675 . . .
O(2) Nd(1) N(2) C(8) -138.3(4) ? 4_675 . . .
N(2) Nd(1) O(2) C(9) 90.6(5) ? . . 4_675 4_675
O(2) Nd(1) N(2) C(6) -127.4(4) ? 4_675 . 4_675 4_675
O(2) Nd(1) N(2) C(8) 9.3(3) ? 4_675 . 4_675 4_675
N(2) Nd(1) O(2) C(9) 5.9(5) ? 4_675 . 4_675 4_675
O(2) Nd(1) N(4) C(14) -47.2(4) ? 4_675 . . .
O(2) Nd(1) N(4) C(16) 92.0(4) ? 4_675 . . .
N(4) Nd(1) O(2) C(9) -144.0(5) ? . . 4_675 4_675
O(2) Nd(1) N(4) C(14) 111.9(4) ? 4_675 . 4_675 4_675
O(2) Nd(1) N(4) C(16) -109.0(4) ? 4_675 . 4_675 4_675
N(4) Nd(1) O(2) C(9) -100.3(5) ? 4_675 . 4_675 4_675
O(4) Nd(1) O(4) C(17) 29.3(5) ? . . 4_675 4_675
O(4) Nd(1) O(4) C(17) 29.3(5) ? 4_675 . . .
O(4) Nd(1) N(1) C(1) -153.1(4) ? . . . .
O(4) Nd(1) N(1) C(5) 19.2(4) ? . . . .
N(1) Nd(1) O(4) C(17) -48.5(5) ? . . . .
O(4) Nd(1) N(1) C(1) 84.7(4) ? . . 4_675 4_675
O(4) Nd(1) N(1) C(5) -103.0(4) ? . . 4_675 4_675
N(1) Nd(1) O(4) C(17) 131.1(5) ? 4_675 . . .
O(4) Nd(1) N(2) C(6) 102.6(5) ? . . . .
O(4) Nd(1) N(2) C(8) -120.6(4) ? . . . .
N(2) Nd(1) O(4) C(17) -120.3(5) ? . . . .
O(4) Nd(1) N(2) C(6) -52.9(4) ? . . 4_675 4_675
O(4) Nd(1) N(2) C(8) 83.9(4) ? . . 4_675 4_675
N(2) Nd(1) O(4) C(17) -164.8(5) ? 4_675 . . .
O(4) Nd(1) N(4) C(14) -121.1(5) ? . . . .
O(4) Nd(1) N(4) C(16) 18.0(3) ? . . . .
N(4) Nd(1) O(4) C(17) -13.9(4) ? . . . .
O(4) Nd(1) N(4) C(14) 93.0(4) ? . . 4_675 4_675
O(4) Nd(1) N(4) C(16) -127.9(4) ? . . 4_675 4_675
N(4) Nd(1) O(4) C(17) 67.3(5) ? 4_675 . . .
O(4) Nd(1) N(1) C(1) 84.7(4) ? 4_675 . . .
O(4) Nd(1) N(1) C(5) -103.0(4) ? 4_675 . . .
N(1) Nd(1) O(4) C(17) 131.1(5) ? . . 4_675 4_675
O(4) Nd(1) N(1) C(1) -153.1(4) ? 4_675 . 4_675 4_675
O(4) Nd(1) N(1) C(5) 19.2(4) ? 4_675 . 4_675 4_675
N(1) Nd(1) O(4) C(17) -48.5(5) ? 4_675 . 4_675 4_675
O(4) Nd(1) N(2) C(6) -52.9(4) ? 4_675 . . .
O(4) Nd(1) N(2) C(8) 83.9(4) ? 4_675 . . .
N(2) Nd(1) O(4) C(17) -164.8(5) ? . . 4_675 4_675
O(4) Nd(1) N(2) C(6) 102.6(5) ? 4_675 . 4_675 4_675
O(4) Nd(1) N(2) C(8) -120.6(4) ? 4_675 . 4_675 4_675
N(2) Nd(1) O(4) C(17) -120.3(5) ? 4_675 . 4_675 4_675
O(4) Nd(1) N(4) C(14) 93.0(4) ? 4_675 . . .
O(4) Nd(1) N(4) C(16) -127.9(4) ? 4_675 . . .
N(4) Nd(1) O(4) C(17) 67.3(5) ? . . 4_675 4_675
O(4) Nd(1) N(4) C(14) -121.1(5) ? 4_675 . 4_675 4_675
O(4) Nd(1) N(4) C(16) 18.0(3) ? 4_675 . 4_675 4_675
N(4) Nd(1) O(4) C(17) -13.9(4) ? 4_675 . 4_675 4_675
N(1) Nd(1) N(1) C(1) 146(18) ? . . 4_675 4_675
N(1) Nd(1) N(1) C(5) -42(18) ? . . 4_675 4_675
N(1) Nd(1) N(1) C(1) 146(18) ? 4_675 . . .
N(1) Nd(1) N(1) C(5) -42(18) ? 4_675 . . .
N(1) Nd(1) N(2) C(6) 17.5(4) ? . . . .
N(1) Nd(1) N(2) C(8) 154.3(4) ? . . . .
N(2) Nd(1) N(1) C(1) -3.6(4) ? . . . .
N(2) Nd(1) N(1) C(5) 168.7(5) ? . . . .
N(1) Nd(1) N(2) C(6) -162.3(4) ? . . 4_675 4_675
N(1) Nd(1) N(2) C(8) -25.5(4) ? . . 4_675 4_675
N(2) Nd(1) N(1) C(1) -64.8(4) ? 4_675 . . .
N(2) Nd(1) N(1) C(5) 107.5(4) ? 4_675 . . .
N(1) Nd(1) N(4) C(14) 22.2(4) ? . . . .
N(1) Nd(1) N(4) C(16) 161.3(4) ? . . . .
N(4) Nd(1) N(1) C(1) 172.2(4) ? . . . .
N(4) Nd(1) N(1) C(5) -15.5(4) ? . . . .
N(1) Nd(1) N(4) C(14) -158.1(4) ? . . 4_675 4_675
N(1) Nd(1) N(4) C(16) -19.0(4) ? . . 4_675 4_675
N(4) Nd(1) N(1) C(1) 119.6(4) ? 4_675 . . .
N(4) Nd(1) N(1) C(5) -68.1(4) ? 4_675 . . .
N(1) Nd(1) N(2) C(6) -162.3(4) ? 4_675 . . .
N(1) Nd(1) N(2) C(8) -25.5(4) ? 4_675 . . .
N(2) Nd(1) N(1) C(1) -64.8(4) ? . . 4_675 4_675
N(2) Nd(1) N(1) C(5) 107.5(4) ? . . 4_675 4_675
N(1) Nd(1) N(2) C(6) 17.5(4) ? 4_675 . 4_675 4_675
N(1) Nd(1) N(2) C(8) 154.3(4) ? 4_675 . 4_675 4_675
N(2) Nd(1) N(1) C(1) -3.6(4) ? 4_675 . 4_675 4_675
N(2) Nd(1) N(1) C(5) 168.7(5) ? 4_675 . 4_675 4_675
N(1) Nd(1) N(4) C(14) -158.1(4) ? 4_675 . . .
N(1) Nd(1) N(4) C(16) -19.0(4) ? 4_675 . . .
N(4) Nd(1) N(1) C(1) 119.6(4) ? . . 4_675 4_675
N(4) Nd(1) N(1) C(5) -68.1(4) ? . . 4_675 4_675
N(1) Nd(1) N(4) C(14) 22.2(4) ? 4_675 . 4_675 4_675
N(1) Nd(1) N(4) C(16) 161.3(4) ? 4_675 . 4_675 4_675
N(4) Nd(1) N(1) C(1) 172.2(4) ? 4_675 . 4_675 4_675
N(4) Nd(1) N(1) C(5) -15.5(4) ? 4_675 . 4_675 4_675
N(2) Nd(1) N(2) C(6) 146.5(4) ? . . 4_675 4_675
N(2) Nd(1) N(2) C(8) -76.7(4) ? . . 4_675 4_675
N(2) Nd(1) N(2) C(6) 146.5(4) ? 4_675 . . .
N(2) Nd(1) N(2) C(8) -76.7(4) ? 4_675 . . .
N(2) Nd(1) N(4) C(14) 26.5(5) ? . . . .
N(2) Nd(1) N(4) C(16) 165.7(3) ? . . . .
N(4) Nd(1) N(2) C(6) 13.1(5) ? . . . .
N(4) Nd(1) N(2) C(8) 149.9(3) ? . . . .
N(2) Nd(1) N(4) C(14) -82.3(5) ? . . 4_675 4_675
N(2) Nd(1) N(4) C(16) 56.8(4) ? . . 4_675 4_675
N(4) Nd(1) N(2) C(6) -87.1(4) ? 4_675 . . .
N(4) Nd(1) N(2) C(8) 49.7(4) ? 4_675 . . .
N(2) Nd(1) N(4) C(14) -82.3(5) ? 4_675 . . .
N(2) Nd(1) N(4) C(16) 56.8(4) ? 4_675 . . .
N(4) Nd(1) N(2) C(6) -87.1(4) ? . . 4_675 4_675
N(4) Nd(1) N(2) C(8) 49.7(4) ? . . 4_675 4_675
N(2) Nd(1) N(4) C(14) 26.5(5) ? 4_675 . 4_675 4_675
N(2) Nd(1) N(4) C(16) 165.7(3) ? 4_675 . 4_675 4_675
N(4) Nd(1) N(2) C(6) 13.1(5) ? 4_675 . 4_675 4_675
N(4) Nd(1) N(2) C(8) 149.9(3) ? 4_675 . 4_675 4_675
N(4) Nd(1) N(4) C(14) 156.2(4) ? . . 4_675 4_675
N(4) Nd(1) N(4) C(16) -64.7(3) ? . . 4_675 4_675
N(4) Nd(1) N(4) C(14) 156.2(4) ? 4_675 . . .
N(4) Nd(1) N(4) C(16) -64.7(3) ? 4_675 . . .
C(6) O(1) C(7) C(8) -1.5(6) ? . . . .
C(7) O(1) C(6) N(2) 0.1(6) ? . . . .
C(7) O(1) C(6) C(1) 175.4(5) ? . . . .
Nd(1) O(2) C(9) N(3) 161.6(4) ? . . . .
Nd(1) O(2) C(9) C(8) -19.1(8) ? . . . .
C(14) O(3) C(15) C(16) -1.0(6) ? . . . .
C(15) O(3) C(14) N(4) -0.9(8) ? . . . .
C(15) O(3) C(14) C(5) 175.1(5) ? . . . .
Nd(1) O(4) C(17) N(5) -169.5(5) ? . . . .
Nd(1) O(4) C(17) C(16) 8.3(8) ? . . . .
O(9) O(9) N(7) O(8) -43(31) ? 4_675 . . .
O(9) O(9) N(7) O(10) 131(30) ? 4_675 . . .
N(7) O(9) O(9) N(7) -54(64) ? . . 4_675 4_675
Nd(1) N(1) C(1) C(2) 171.6(4) ? . . . .
Nd(1) N(1) C(1) C(6) -7.9(6) ? . . . .
Nd(1) N(1) C(5) C(4) -171.9(4) ? . . . .
Nd(1) N(1) C(5) C(14) 8.4(6) ? . . . .
C(1) N(1) C(5) C(4) 0.5(9) ? . . . .
C(1) N(1) C(5) C(14) -179.3(5) ? . . . .
C(5) N(1) C(1) C(2) -0.8(8) ? . . . .
C(5) N(1) C(1) C(6) 179.7(5) ? . . . .
Nd(1) N(2) C(6) O(1) 143.8(4) ? . . . .
Nd(1) N(2) C(6) C(1) -31.3(7) ? . . . .
Nd(1) N(2) C(8) C(7) -142.7(4) ? . . . .
Nd(1) N(2) C(8) C(9) -19.2(5) ? . . . .
C(6) N(2) C(8) C(7) -2.2(6) ? . . . .
C(6) N(2) C(8) C(9) 121.4(5) ? . . . .
C(8) N(2) C(6) O(1) 1.4(7) ? . . . .
C(8) N(2) C(6) C(1) -173.7(5) ? . . . .
C(9) N(3) C(10) C(11) 61.1(11) ? . . . .
C(9) N(3) C(10) C(12) -175.9(6) ? . . . .
C(9) N(3) C(10) C(13) -61.8(9) ? . . . .
C(10) N(3) C(9) O(2) 0.2(8) ? . . . .
C(10) N(3) C(9) C(8) -179.1(6) ? . . . .
Nd(1) N(4) C(14) O(3) 146.5(4) ? . . . .
Nd(1) N(4) C(14) C(5) -29.5(8) ? . . . .
Nd(1) N(4) C(16) C(15) -145.5(4) ? . . . .
Nd(1) N(4) C(16) C(17) -20.5(5) ? . . . .
C(14) N(4) C(16) C(15) -2.8(6) ? . . . .
C(14) N(4) C(16) C(17) 122.1(5) ? . . . .
C(16) N(4) C(14) O(3) 2.6(8) ? . . . .
C(16) N(4) C(14) C(5) -173.4(5) ? . . . .
C(17) N(5) C(18) C(19) 173.2(7) ? . . . .
C(17) N(5) C(18) C(20) 56.5(11) ? . . . .
C(17) N(5) C(18) C(21) -67.9(10) ? . . . .
C(18) N(5) C(17) O(4) 3.1(12) ? . . . .
C(18) N(5) C(17) C(16) -174.8(7) ? . . . .
N(1) C(1) C(2) C(3) -1.1(9) ? . . . .
N(1) C(1) C(6) O(1) -148.9(5) ? . . . .
N(1) C(1) C(6) N(2) 26.3(8) ? . . . .
C(2) C(1) C(6) O(1) 31.6(9) ? . . . .
C(2) C(1) C(6) N(2) -153.2(6) ? . . . .
C(6) C(1) C(2) C(3) 178.4(6) ? . . . .
C(1) C(2) C(3) C(4) 3.3(9) ? . . . .
C(2) C(3) C(4) C(5) -3.6(9) ? . . . .
C(3) C(4) C(5) N(1) 1.7(9) ? . . . .
C(3) C(4) C(5) C(14) -178.6(6) ? . . . .
N(1) C(5) C(14) O(3) -162.3(5) ? . . . .
N(1) C(5) C(14) N(4) 13.6(8) ? . . . .
C(4) C(5) C(14) O(3) 18.0(9) ? . . . .
C(4) C(5) C(14) N(4) -166.1(6) ? . . . .
O(1) C(7) C(8) N(2) 2.2(6) ? . . . .
O(1) C(7) C(8) C(9) -113.6(5) ? . . . .
N(2) C(8) C(9) O(2) 23.1(7) ? . . . .
N(2) C(8) C(9) N(3) -157.6(5) ? . . . .
C(7) C(8) C(9) O(2) 137.5(6) ? . . . .
C(7) C(8) C(9) N(3) -43.2(8) ? . . . .
O(3) C(15) C(16) N(4) 2.3(6) ? . . . .
O(3) C(15) C(16) C(17) -115.0(6) ? . . . .
N(4) C(16) C(17) O(4) 8.1(8) ? . . . .
N(4) C(16) C(17) N(5) -173.9(5) ? . . . .
C(15) C(16) C(17) O(4) 123.0(6) ? . . . .
C(15) C(16) C(17) N(5) -59.1(8) ? . . . .
